data_2103309
loop_
_publ_author_name
'Langan, Paul'
'Mason, Sax A.'
'Myles, Dean'
'Schoenborn, Benno P.'

_publ_section_title
;
 Structural characterization of crystals of \a-glycine during anomalous
 electrical behaviour
;
_journal_issue 4
_journal_name_full 'Acta Crystallographica Section B'
_journal_page_first 728
_journal_page_last 733
_journal_paper_doi 10.1107/S0108768102004263
_journal_volume 58
_journal_year 2002
_chemical_formula_sum 'C2 H5 N O2'
_chemical_formula_weight 75.06
_chemical_name_common glycine
_chemical_name_systematic
;
 ?
;
_space_group_IT_number 14
_symmetry_cell_setting monoclinic
_symmetry_space_group_name_Hall '-P 2yn'
_symmetry_space_group_name_H-M 'P 1 21/n 1'
_atom_sites_solution_hydrogens geom
_atom_sites_solution_primary direct
_atom_sites_solution_secondary difmap
_audit_creation_method SHELXL-97
_cell_angle_alpha 90.00
_cell_angle_beta 111.772(3)
_cell_angle_gamma 90.00
_cell_formula_units_Z 4
_cell_length_a 5.1008(3)
_cell_length_b 11.9558(8)
_cell_length_c 5.4602(3)
_cell_measurement_reflns_used 1070
_cell_measurement_temperature 304(2)
_cell_measurement_theta_max 39.99
_cell_measurement_theta_min 4.03
_cell_volume 309.23(3)
_computing_cell_refinement 'ILL RAFD9'
_computing_data_collection 'ILL MAD'
_computing_data_reduction 'ILL RETREAT'
_computing_molecular_graphics PLATON
_computing_structure_refinement 'SHELXL-97 (Sheldrick, 1997)'
_computing_structure_solution 'SHELXL-97 (Sheldrick, 1997)'
_diffrn_ambient_temperature 304(2)
_diffrn_measured_fraction_theta_full 1.000
_diffrn_measured_fraction_theta_max 0.797
_diffrn_measurement_device_type d9
_diffrn_measurement_method 'equatorial geometry'
_diffrn_radiation_probe neutron
_diffrn_radiation_source 'ILL reactor'
_diffrn_radiation_type neutron
_diffrn_radiation_wavelength 0.83950
_diffrn_reflns_av_R_equivalents 0.0175
_diffrn_reflns_av_sigmaI/netI 0.0235
_diffrn_reflns_limit_h_max 2
_diffrn_reflns_limit_h_min -7
_diffrn_reflns_limit_k_max 18
_diffrn_reflns_limit_k_min -13
_diffrn_reflns_limit_l_max 8
_diffrn_reflns_limit_l_min -6
_diffrn_reflns_number 1070
_diffrn_reflns_theta_full 35.00
_diffrn_reflns_theta_max 39.99
_diffrn_reflns_theta_min 4.03
_diffrn_standards_decay_% 0
_diffrn_standards_interval_count 50
_diffrn_standards_number 3
_exptl_absorpt_coefficient_mu 0.239
_exptl_absorpt_correction_T_max 0.7060
_exptl_absorpt_correction_T_min 0.5934
_exptl_absorpt_correction_type gaussian
_exptl_absorpt_process_details
;
  P. Coppens: The evaluation of absorption and extinction in
  single crystal structure analysis in crystallographic computing,
  ed F.R.Ahmed, Munsgaad, 1970.
;
_exptl_crystal_colour none
_exptl_crystal_density_diffrn 1.612
_exptl_crystal_density_meas ?
_exptl_crystal_density_method .
_exptl_crystal_description needle
_exptl_crystal_F_000 62
_exptl_crystal_size_max 6
_exptl_crystal_size_mid 1.8
_exptl_crystal_size_min 1.7
_refine_diff_density_max 0.470
_refine_diff_density_min -0.596
_refine_ls_extinction_coef 0.568(18)
_refine_ls_extinction_expression Fc^*^=kFc[1+0.001xFc^2^\l^3^/sin(2\q)]^-1/4^
_refine_ls_extinction_method SHELXL
_refine_ls_goodness_of_fit_ref 1.087
_refine_ls_hydrogen_treatment mixed
_refine_ls_matrix_type full
_refine_ls_number_parameters 92
_refine_ls_number_reflns 926
_refine_ls_number_restraints 0
_refine_ls_restrained_S_all 1.087
_refine_ls_R_factor_all 0.0309
_refine_ls_R_factor_gt 0.0273
_refine_ls_shift/su_max 0.000
_refine_ls_shift/su_mean 0.000
_refine_ls_structure_factor_coef Fsqd
_refine_ls_weighting_details 'calc w=1/[\s^2^(Fo^2^)+(0.0408P)^2^+0.3169P] where P=(Fo^2^+2Fc^2^)/3'
_refine_ls_weighting_scheme calc
_refine_ls_wR_factor_gt 0.0653
_refine_ls_wR_factor_ref 0.0673
_reflns_number_gt 861
_reflns_number_total 926
_reflns_threshold_expression >2sigma(I)
_cod_data_source_file an0604.cif
_cod_data_source_block 304K
_cod_database_code 2103309

loop_
_symmetry_equiv_pos_as_xyz
'x, y, z'
'-x+1/2, y+1/2, -z+1/2'
'-x, -y, -z'
'x-1/2, -y-1/2, z-1/2'

loop_
_atom_site_label
_atom_site_fract_x
_atom_site_fract_y
_atom_site_fract_z
_atom_site_U_iso_or_equiv
_atom_site_adp_type
_atom_site_calc_flag
_atom_site_occupancy
_atom_site_type_symbol
O1 0.30498(18) 0.09419(8) 0.23531(15) 0.0231(2) Uani d 1 O
O2 -0.1475(2) 0.14151(9) 0.10717(18) 0.0272(2) Uani d 1 O
N3 0.30095(11) 0.08988(5) -0.25906(9) 0.02016(15) Uani d 1 N
C4 0.07497(14) 0.12485(5) 0.06604(12) 0.01491(16) Uani d 1 C
C5 0.06457(15) 0.14496(6) -0.21328(13) 0.01742(17) Uani d 1 C
H6 0.2893(4) 0.10015(17) -0.4544(3) 0.0339(4) Uani d 1 H
H7 0.4952(4) 0.11908(19) -0.1315(4) 0.0380(4) Uani d 1 H
H8 0.2982(5) 0.00506(16) -0.2265(4) 0.0408(4) Uani d 1 H
H9 0.0776(5) 0.23469(16) -0.2431(4) 0.0428(4) Uani d 1 H
H10 -0.1337(4) 0.1148(2) -0.3568(4) 0.0437(5) Uani d 1 H

loop_
_atom_site_aniso_label
_atom_site_aniso_U_11
_atom_site_aniso_U_22
_atom_site_aniso_U_33
_atom_site_aniso_U_12
_atom_site_aniso_U_13
_atom_site_aniso_U_23
O1 0.0214(4) 0.0358(5) 0.0137(3) 0.0059(3) 0.0084(3) 0.0036(3)
O2 0.0200(4) 0.0442(5) 0.0223(4) 0.0019(4) 0.0136(3) -0.0032(4)
N3 0.0202(3) 0.0298(3) 0.0126(2) 0.00525(18) 0.00838(18) 0.00155(17)
C4 0.0165(3) 0.0172(3) 0.0136(3) -0.0010(2) 0.0086(2) -0.0009(2)
C5 0.0176(3) 0.0225(3) 0.0135(3) 0.0032(2) 0.0073(2) 0.0033(2)
H6 0.0341(8) 0.0506(10) 0.0205(6) 0.0059(7) 0.0142(6) 0.0043(6)
H7 0.0252(7) 0.0601(11) 0.0281(7) 0.0005(7) 0.0091(6) -0.0020(7)
H8 0.0566(12) 0.0344(9) 0.0324(8) 0.0136(8) 0.0177(8) 0.0029(6)
H9 0.0634(12) 0.0291(7) 0.0444(10) 0.0119(8) 0.0300(9) 0.0135(7)
H10 0.0255(8) 0.0757(13) 0.0263(7) -0.0030(8) 0.0055(6) -0.0069(8)

loop_
_atom_type_symbol
_atom_type_description
_atom_type_scat_dispersion_real
_atom_type_scat_dispersion_imag
_atom_type_scat_source
C C 0.0000 0.0000 'International Tables Vol C Tables 4.2.6.8 and 6.1.1.4'
H H 0.0000 0.0000 'International Tables Vol C Tables 4.2.6.8 and 6.1.1.4'
N N 0.0000 0.0000 'International Tables Vol C Tables 4.2.6.8 and 6.1.1.4'
O O 0.0000 0.0000 'International Tables Vol C Tables 4.2.6.8 and 6.1.1.4'

loop_
_geom_angle_atom_site_label_1
_geom_angle_atom_site_label_2
_geom_angle_atom_site_label_3
_geom_angle
C5 N3 H6 112.16(11)
C5 N3 H7 111.91(12)
C5 N3 H8 110.24(13)
O1 C4 C5 117.44(6)
O2 C4 C5 117.17(7)
O1 C4 N3 85.52(5)
O2 C4 N3 147.85(6)
N3 C5 C4 111.83(5)
N3 C5 H9 108.35(12)
C4 C5 H9 108.85(12)
N3 C5 H10 109.29(13)
C4 C5 H10 110.31(12)

loop_
_geom_bond_atom_site_label_1
_geom_bond_atom_site_label_2
_geom_bond_distance
O1 C4 1.2492(11)
O2 C4 1.2520(11)
N3 C5 1.4743(9)
N3 H6 1.0533(16)
N3 H7 1.0377(19)
N3 H8 1.030(2)
C4 C5 1.5253(9)
C5 H9 1.091(2)
C5 H10 1.0860(19)

loop_
_geom_hbond_atom_site_label_D
_geom_hbond_atom_site_label_H
_geom_hbond_atom_site_label_A
_geom_hbond_site_symmetry_A
_geom_hbond_distance_DH
_geom_hbond_distance_HA
_geom_hbond_distance_DA
_geom_hbond_angle_DHA
N3 H6 O1 1_554 1.0533(16) 1.7269(17) 2.7690(9) 169.41(17)
N3 H6 O2 1_554 1.0533(16) 2.6427(19) 3.4230(11) 130.62(13)
N3 H7 O2 1_655 1.0377(19) 1.825(2) 2.8497(11) 168.8(2)
N3 H8 O2 3 1.030(2) 2.111(2) 3.0716(13) 154.13(17)
N3 H8 O1 3_655 1.030(2) 2.362(2) 2.9508(11) 115.10(17)
N3 H8 O1 3_655 1.030(2) 2.362(2) 2.9508(11) 115.10(17)

loop_
_cod_related_entry_id
_cod_related_entry_database
_cod_related_entry_code
1 ChemSpider 730
